data_4504029
loop_
_publ_author_name
'Kumar, D. Krishna'
'Das, Amitava'
'Dastidar, Parthasarathi'

_publ_section_title
;
 Remarkably Stable Porous Assembly of Nanorods Derived from a Simple
 Metal&#x2212;Organic Framework
;
_journal_issue 2
_journal_name_full 'Crystal Growth &amp; Design'
_journal_page_first 205
_journal_paper_doi 10.1021/cg0606693
_journal_volume 7
_journal_year 2007
_chemical_formula_sum 'C11 H12 Cu N4 O6 S'
_chemical_formula_weight 391.85
_chemical_name_systematic
; 
 ? 
;
_space_group_IT_number 14
_symmetry_cell_setting monoclinic
_symmetry_space_group_name_Hall '-P 2ybc'
_symmetry_space_group_name_H-M 'P 1 21/c 1'
_atom_sites_solution_hydrogens geom
_atom_sites_solution_primary direct
_atom_sites_solution_secondary difmap
_audit_creation_method SHELXL-97
_cell_angle_alpha 90.00
_cell_angle_beta 91.968(5)
_cell_angle_gamma 90.00
_cell_formula_units_Z 4
_cell_length_a 4.9618(14)
_cell_length_b 16.979(5)
_cell_length_c 18.354(5)
_cell_measurement_temperature 298(2)
_cell_volume 1545.3(8)
_computing_cell_refinement 'BRUKER AXS SMART 3'
_computing_data_collection 'BRUKER AXS SMART 3'
_computing_data_reduction 'BRUKER AXS SAINT'
_computing_molecular_graphics 'PLATON, MERCURY 1.4'
_computing_structure_refinement 'SHELXL-97 (Sheldrick, 1997)'
_computing_structure_solution 'SHELXS-97 (Sheldrick, 1990)'
_diffrn_ambient_temperature 298(2)
_diffrn_detector_area_resol_mean 0.3
_diffrn_measured_fraction_theta_full 0.910
_diffrn_measured_fraction_theta_max 0.910
_diffrn_measurement_device_type 'BRUKER SMART CCD AREA DETECTOR'
_diffrn_measurement_method 'PHI-OMEGA SCAN'
_diffrn_radiation_monochromator graphite
_diffrn_radiation_source 'fine-focus sealed tube'
_diffrn_radiation_type MoK\a
_diffrn_radiation_wavelength 0.71073
_diffrn_reflns_av_R_equivalents 0.0621
_diffrn_reflns_av_sigmaI/netI 0.0966
_diffrn_reflns_limit_h_max 6
_diffrn_reflns_limit_h_min -6
_diffrn_reflns_limit_k_max 19
_diffrn_reflns_limit_k_min -21
_diffrn_reflns_limit_l_max 23
_diffrn_reflns_limit_l_min -21
_diffrn_reflns_number 8498
_diffrn_reflns_theta_full 28.26
_diffrn_reflns_theta_max 28.26
_diffrn_reflns_theta_min 2.22
_exptl_absorpt_coefficient_mu 1.584
_exptl_absorpt_correction_type SADABS
_exptl_crystal_colour BLUE
_exptl_crystal_density_diffrn 1.684
_exptl_crystal_density_method 'not measured'
_exptl_crystal_description PLATE
_exptl_crystal_F_000 796
_exptl_crystal_size_max 0.34
_exptl_crystal_size_mid 0.10
_exptl_crystal_size_min 0.05
_refine_diff_density_max 0.930
_refine_diff_density_min -0.603
_refine_diff_density_rms 0.162
_refine_ls_extinction_method none
_refine_ls_goodness_of_fit_ref 1.031
_refine_ls_hydrogen_treatment mixed
_refine_ls_matrix_type full
_refine_ls_number_parameters 213
_refine_ls_number_reflns 3494
_refine_ls_number_restraints 0
_refine_ls_restrained_S_all 1.031
_refine_ls_R_factor_all 0.0958
_refine_ls_R_factor_gt 0.0643
_refine_ls_shift/su_max 0.009
_refine_ls_shift/su_mean 0.000
_refine_ls_structure_factor_coef Fsqd
_refine_ls_weighting_details 'calc w=1/[\s^2^(Fo^2^)+(0.0890P)^2^+0.0000P] where P=(Fo^2^+2Fc^2^)/3'
_refine_ls_weighting_scheme calc
_refine_ls_wR_factor_gt 0.1426
_refine_ls_wR_factor_ref 0.1672
_reflns_number_gt 2534
_reflns_number_total 3494
_reflns_threshold_expression >2sigma(I)
_cod_data_source_file cg0606693si20061003_010418.cif
_cod_data_source_block kkb510am
_cod_depositor_comments
;
The following automatic conversions were performed:

'_symmetry_cell_setting' value 'MONOCLINIC' changed to 'monoclinic'
according to /home/saulius/struct/CIF-dictionaries/cif_core.dic
dictionary named 'cif_core.dic' version 2.4.1 from 2010-06-29.

Automatic conversion script
Id: cif_fix_values 1715 2011-07-08 13:25:40Z adriana 
;
_cod_original_sg_symbol_H-M P21/c
_cod_database_code 4504029

loop_
_symmetry_equiv_pos_as_xyz
'x, y, z'
'-x, y+1/2, -z+1/2'
'-x, -y, -z'
'x, -y-1/2, z-1/2'

loop_
_atom_site_label
_atom_site_type_symbol
_atom_site_fract_x
_atom_site_fract_y
_atom_site_fract_z
_atom_site_U_iso_or_equiv
_atom_site_adp_type
_atom_site_occupancy
_atom_site_symmetry_multiplicity
_atom_site_calc_flag
_atom_site_refinement_flags
Cu1 Cu 0.36805(11) 0.36517(3) 0.11901(3) 0.0189(2) Uani 1 1 d .
N1 N 0.4376(8) 0.4544(2) 0.1893(2) 0.0227(9) Uani 1 1 d .
C2 C 0.6217(10) 0.5070(3) 0.1704(3) 0.0236(11) Uani 1 1 d .
H2 H 0.7139 0.4989 0.1277 0.028 Uiso 1 1 calc R
C3 C 0.6814(10) 0.5741(3) 0.2124(3) 0.0215(10) Uani 1 1 d .
C4 C 0.5477(12) 0.5837(3) 0.2760(3) 0.0335(13) Uani 1 1 d .
H4 H 0.5856 0.6268 0.3059 0.040 Uiso 1 1 calc R
C5 C 0.3557(13) 0.5289(4) 0.2953(3) 0.0402(15) Uani 1 1 d .
H5 H 0.2613 0.5355 0.3378 0.048 Uiso 1 1 calc R
C6 C 0.3060(11) 0.4647(3) 0.2512(3) 0.0294(12) Uani 1 1 d .
H6 H 0.1786 0.4277 0.2645 0.035 Uiso 1 1 calc R
N7 N 0.8748(9) 0.6309(2) 0.1945(2) 0.0288(10) Uani 1 1 d .
H7 H 0.9046 0.6672 0.2264 0.035 Uiso 1 1 calc R
C8 C 1.0201(9) 0.6359(3) 0.1336(3) 0.0199(10) Uani 1 1 d .
O9 O 1.0088(7) 0.58675(19) 0.08349(16) 0.0232(8) Uani 1 1 d .
N10 N 1.1834(9) 0.7009(3) 0.1328(2) 0.0273(10) Uani 1 1 d .
H10 H 1.1734 0.7319 0.1697 0.033 Uiso 1 1 calc R
C11 C 1.3636(10) 0.7233(3) 0.0800(3) 0.0245(11) Uani 1 1 d .
C12 C 0.5900(10) 0.3180(3) -0.0170(3) 0.0260(11) Uani 1 1 d .
H12 H 0.6873 0.3640 -0.0081 0.031 Uiso 1 1 calc R
N13 N 0.4124(9) 0.2952(2) 0.0318(2) 0.0233(9) Uani 1 1 d .
C14 C 0.2699(12) 0.2286(3) 0.0199(3) 0.0344(13) Uani 1 1 d .
H14 H 0.1496 0.2116 0.0543 0.041 Uiso 1 1 calc R
C15 C 1.6987(16) 0.8142(4) 0.0428(4) 0.059(2) Uani 1 1 d .
H15 H 1.8018 0.8593 0.0511 0.071 Uiso 1 1 calc R
C16 C 1.5164(13) 0.7912(4) 0.0936(3) 0.0457(17) Uani 1 1 d .
H16 H 1.4955 0.8202 0.1360 0.055 Uiso 1 1 calc R
O17 O 0.5386(7) 0.2876(2) 0.18365(19) 0.0280(9) Uani 1 1 d .
S18 S 0.8389(2) 0.28726(7) 0.19031(6) 0.0207(3) Uani 1 1 d .
O19 O 0.9187(8) 0.3114(2) 0.26486(19) 0.0362(10) Uani 1 1 d .
O20 O 0.9334(7) 0.2072(2) 0.1766(2) 0.0324(9) Uani 1 1 d .
O21 O -0.0579(7) 0.3440(2) 0.13656(18) 0.0238(8) Uani 1 1 d .
O22 O 0.2672(8) 0.4498(2) 0.04498(19) 0.0290(9) Uani 1 1 d .
H22A H 0.1787 0.4842 0.0646 0.044 Uiso 1 1 calc R
H22B H 0.152(18) 0.434(5) 0.015(5) 0.10(3) Uiso 1 1 d .

loop_
_atom_site_aniso_label
_atom_site_aniso_U_11
_atom_site_aniso_U_22
_atom_site_aniso_U_33
_atom_site_aniso_U_23
_atom_site_aniso_U_13
_atom_site_aniso_U_12
Cu1 0.0188(3) 0.0163(3) 0.0218(3) 0.0004(2) 0.0042(2) -0.0009(2)
N1 0.026(2) 0.017(2) 0.024(2) -0.0045(17) 0.0022(17) 0.0017(17)
C2 0.021(2) 0.023(3) 0.027(2) -0.007(2) 0.008(2) -0.006(2)
C3 0.019(2) 0.021(3) 0.024(2) -0.005(2) 0.0013(19) 0.002(2)
C4 0.045(3) 0.028(3) 0.028(3) -0.016(2) 0.014(2) -0.007(3)
C5 0.048(4) 0.043(4) 0.030(3) -0.009(3) 0.024(3) -0.011(3)
C6 0.028(3) 0.030(3) 0.031(3) -0.004(2) 0.014(2) -0.007(2)
N7 0.036(3) 0.026(2) 0.025(2) -0.0119(19) 0.0097(19) -0.014(2)
C8 0.014(2) 0.023(3) 0.023(2) -0.001(2) 0.0062(18) 0.0002(19)
O9 0.0299(19) 0.0196(18) 0.0204(16) -0.0069(14) 0.0068(14) -0.0044(15)
N10 0.032(3) 0.026(2) 0.025(2) -0.0118(18) 0.0138(19) -0.0091(19)
C11 0.024(3) 0.025(3) 0.025(2) -0.002(2) 0.006(2) -0.003(2)
C12 0.026(3) 0.021(3) 0.031(3) -0.001(2) 0.007(2) -0.005(2)
N13 0.025(2) 0.020(2) 0.026(2) 0.0013(17) 0.0077(18) -0.0004(17)
C14 0.041(3) 0.022(3) 0.043(3) -0.004(2) 0.026(3) -0.012(2)
C15 0.077(5) 0.036(4) 0.066(5) -0.020(3) 0.031(4) -0.037(4)
C16 0.051(4) 0.039(4) 0.049(4) -0.029(3) 0.031(3) -0.025(3)
O17 0.0155(18) 0.030(2) 0.039(2) 0.0158(17) 0.0039(15) -0.0023(15)
S18 0.0171(6) 0.0197(6) 0.0254(6) 0.0079(5) 0.0037(5) -0.0003(5)
O19 0.044(2) 0.037(2) 0.0280(19) 0.0095(18) -0.0008(17) -0.0168(18)
O20 0.025(2) 0.024(2) 0.049(2) 0.0088(18) 0.0134(17) 0.0049(15)
O21 0.0163(17) 0.0267(19) 0.0288(18) 0.0112(15) 0.0048(14) 0.0001(14)
O22 0.036(2) 0.025(2) 0.0260(19) 0.0015(16) 0.0031(17) 0.0033(17)

loop_
_atom_type_symbol
_atom_type_description
_atom_type_scat_dispersion_real
_atom_type_scat_dispersion_imag
_atom_type_scat_source
C C 0.0033 0.0016 'International Tables Vol C Tables 4.2.6.8 and 6.1.1.4'
H H 0.0000 0.0000 'International Tables Vol C Tables 4.2.6.8 and 6.1.1.4'
N N 0.0061 0.0033 'International Tables Vol C Tables 4.2.6.8 and 6.1.1.4'
O O 0.0106 0.0060 'International Tables Vol C Tables 4.2.6.8 and 6.1.1.4'
S S 0.1246 0.1234 'International Tables Vol C Tables 4.2.6.8 and 6.1.1.4'
Cu Cu 0.3201 1.2651 'International Tables Vol C Tables 4.2.6.8 and 6.1.1.4'

loop_
_geom_angle_atom_site_label_1
_geom_angle_atom_site_label_2
_geom_angle_atom_site_label_3
_geom_angle
_geom_angle_site_symmetry_1
_geom_angle_site_symmetry_3
O17 Cu1 N1 93.28(16) . .
O17 Cu1 N13 91.63(16) . .
N1 Cu1 N13 159.05(18) . .
O17 Cu1 O22 168.40(16) . .
N1 Cu1 O22 85.91(16) . .
N13 Cu1 O22 85.22(16) . .
O17 Cu1 O21 101.65(13) . .
N1 Cu1 O21 100.11(16) . .
N13 Cu1 O21 98.81(16) . .
O22 Cu1 O21 89.87(14) . .
C2 N1 C6 119.4(4) . .
C2 N1 Cu1 116.2(3) . .
C6 N1 Cu1 124.3(4) . .
N1 C2 C3 122.4(5) . .
C4 C3 C2 117.7(5) . .
C4 C3 N7 118.1(4) . .
C2 C3 N7 124.2(5) . .
C3 C4 C5 119.7(5) . .
C6 C5 C4 119.4(5) . .
N1 C6 C5 121.3(5) . .
C8 N7 C3 128.5(4) . .
O9 C8 N7 123.9(4) . .
O9 C8 N10 123.0(4) . .
N7 C8 N10 113.1(4) . .
C8 N10 C11 128.5(4) . .
C12 C11 N10 125.0(4) 3_765 .
C12 C11 C16 117.6(5) 3_765 .
N10 C11 C16 117.3(5) . .
N13 C12 C11 123.3(5) . 3_765
C12 N13 C14 119.3(4) . .
C12 N13 Cu1 117.1(3) . .
C14 N13 Cu1 123.6(4) . .
N13 C14 C15 120.4(5) . 3_765
C14 C15 C16 120.8(5) 3_765 .
C15 C16 C11 118.7(5) . .
S18 O17 Cu1 117.7(2) . .
O20 S18 O19 110.0(2) . .
O20 S18 O21 111.7(2) . 1_655
O19 S18 O21 110.5(2) . 1_655
O20 S18 O17 108.4(2) . .
O19 S18 O17 108.2(2) . .
O21 S18 O17 108.04(19) 1_655 .
S18 O21 Cu1 124.37(18) 1_455 .

loop_
_geom_bond_atom_site_label_1
_geom_bond_atom_site_label_2
_geom_bond_distance
_geom_bond_site_symmetry_2
Cu1 O17 1.946(3) .
Cu1 N1 2.012(4) .
Cu1 N13 2.012(4) .
Cu1 O22 2.029(3) .
Cu1 O21 2.179(3) .
N1 C2 1.332(6) .
N1 C6 1.341(7) .
C2 C3 1.403(6) .
C3 C4 1.372(7) .
C3 N7 1.407(6) .
C4 C5 1.387(8) .
C5 C6 1.375(7) .
N7 C8 1.352(6) .
C8 O9 1.242(5) .
C8 N10 1.369(6) .
N10 C11 1.394(7) .
C11 C12 1.378(7) 3_765
C11 C16 1.397(7) .
C12 N13 1.335(7) .
C12 C11 1.378(7) 3_765
N13 C14 1.346(6) .
C14 C15 1.375(8) 3_765
C15 C14 1.375(8) 3_765
C15 C16 1.377(9) .
O17 S18 1.491(3) .
S18 O20 1.462(4) .
S18 O19 1.470(4) .
S18 O21 1.483(4) 1_655
O21 S18 1.483(4) 1_455

loop_
_geom_hbond_atom_site_label_D
_geom_hbond_atom_site_label_H
_geom_hbond_atom_site_label_A
_geom_hbond_distance_DH
_geom_hbond_distance_HA
_geom_hbond_distance_DA
_geom_hbond_angle_DHA
_geom_hbond_site_symmetry_A
N7 H7 O20 0.86 2.04 2.833(5) 152.3 2_755
N10 H10 O19 0.86 1.87 2.715(6) 165.3 2_755
O22 H22B O9 0.83(8) 1.98(9) 2.757(5) 157(9) 3_665
